data_2209694
loop_
_publ_author_name
'Xu, Tong-Tao'
'Xu, Xing-You'
'Wang, Da-Qi'
'Gao, Jian'
'Lu, Lu-De'

_publ_section_title
;[<i>N</i>,<i>N</i>,<i>N</i>'-Tris(3-aminopropyl)ethylenediamine-\k^5^<i>N</i>]nickel
 bis(perchlorate)
;
_journal_coeditor_code WW2017
_journal_issue 7
_journal_name_full 'Acta Crystallographica Section E'
_journal_page_first m1713
_journal_page_last m1715
_journal_paper_doi 10.1107/S1600536806024330
_journal_volume 62
_journal_year 2006
_chemical_formula_iupac '[Ni (C11 H29 N5)] (Cl O4)2'
_chemical_formula_moiety 'C11 H29 N5 Ni 2+, 2Cl O4 -'
_chemical_formula_sum 'C11 H29 Cl2 N5 Ni O8'
_chemical_formula_weight 489.00
_chemical_name_systematic
;
[N,N,N'-Tris(3-aminopropyl)ethylenediamine-\k^5^N]nickel bis(perchlorate)
;
_space_group_IT_number 14
_symmetry_cell_setting monoclinic
_symmetry_space_group_name_Hall '-P 2yn'
_symmetry_space_group_name_H-M 'P 1 21/n 1'
_atom_sites_solution_hydrogens geom
_atom_sites_solution_primary direct
_atom_sites_solution_secondary difmap
_audit_creation_method SHELXL-97
_cell_angle_alpha 90.00
_cell_angle_beta 90.285(8)
_cell_angle_gamma 90.00
_cell_formula_units_Z 4
_cell_length_a 9.454(4)
_cell_length_b 14.589(7)
_cell_length_c 14.477(7)
_cell_measurement_reflns_used 882
_cell_measurement_temperature 298(2)
_cell_measurement_theta_max 15.898
_cell_measurement_theta_min 2.567
_cell_volume 1996.7(16)
_computing_cell_refinement SMART
_computing_data_collection 'SMART (Siemens, 1996)'
_computing_data_reduction 'SAINT (Siemens, 1996)'
_computing_molecular_graphics 'SHELXTL (Sheldrick, 1997b)'
_computing_publication_material SHELXTL
_computing_structure_refinement 'SHELXL97 (Sheldrick, 1997a)'
_computing_structure_solution 'SHELXS97 (Sheldrick, 1997a)'
_diffrn_ambient_temperature 298(2)
_diffrn_measured_fraction_theta_full 0.999
_diffrn_measured_fraction_theta_max 0.999
_diffrn_measurement_device_type 'Bruker SMART CCD area-detector'
_diffrn_measurement_method '\f and \w'
_diffrn_radiation_monochromator graphite
_diffrn_radiation_source 'fine-focus sealed tube'
_diffrn_radiation_type MoK\a
_diffrn_radiation_wavelength 0.71073
_diffrn_reflns_av_R_equivalents 0.1202
_diffrn_reflns_av_sigmaI/netI 0.1834
_diffrn_reflns_limit_h_max 11
_diffrn_reflns_limit_h_min -11
_diffrn_reflns_limit_k_max 11
_diffrn_reflns_limit_k_min -17
_diffrn_reflns_limit_l_max 16
_diffrn_reflns_limit_l_min -17
_diffrn_reflns_number 10278
_diffrn_reflns_theta_full 25.01
_diffrn_reflns_theta_max 25.01
_diffrn_reflns_theta_min 1.98
_diffrn_standards_decay_% 0
_diffrn_standards_interval_count 0
_diffrn_standards_interval_time 0
_diffrn_standards_number 0
_exptl_absorpt_coefficient_mu 1.288
_exptl_absorpt_correction_T_max 0.7919
_exptl_absorpt_correction_T_min 0.6138
_exptl_absorpt_correction_type multi-scan
_exptl_absorpt_process_details '(SADABS; Sheldrick, 1996)'
_exptl_crystal_colour blue--purple
_exptl_crystal_density_diffrn 1.627
_exptl_crystal_density_method 'not measured'
_exptl_crystal_description block
_exptl_crystal_F_000 1024
_exptl_crystal_size_max 0.42
_exptl_crystal_size_mid 0.30
_exptl_crystal_size_min 0.19
_refine_diff_density_max 0.483
_refine_diff_density_min -0.407
_refine_ls_extinction_method none
_refine_ls_goodness_of_fit_ref 1.002
_refine_ls_hydrogen_treatment constr
_refine_ls_matrix_type full
_refine_ls_number_parameters 309
_refine_ls_number_reflns 3526
_refine_ls_number_restraints 655
_refine_ls_restrained_S_all 1.020
_refine_ls_R_factor_all 0.1944
_refine_ls_R_factor_gt 0.0637
_refine_ls_shift/su_max 0.000
_refine_ls_shift/su_mean 0.000
_refine_ls_structure_factor_coef Fsqd
_refine_ls_weighting_details 'calc w=1/[\s^2^(Fo^2^)+(0.0268P)^2^] where P=(Fo^2^+2Fc^2^)/3'
_refine_ls_weighting_scheme calc
_refine_ls_wR_factor_gt 0.1066
_refine_ls_wR_factor_ref 0.1311
_reflns_number_gt 1216
_reflns_number_total 3526
_reflns_threshold_expression I>\s(I)
_cod_data_source_file ww2017.cif
_cod_data_source_block I
_cod_depositor_comments
;
The following automatic conversions were performed:
'_symmetry_cell_setting' value 'Monoclinic' changed to 'monoclinic'
according to '/home/saulius/struct/CIF-dictionaries/cif_core.dic'
dictionary named 'cif_core.dic' version 2.4.1 from 2010-06-29.

Automatic conversion script
Id: cif_fix_enum 1527 2010-12-29 10:47:43Z saulius 

The following automatic conversions were performed:

'_symmetry_cell_setting' value 'Monoclinic' changed to 'monoclinic'
according to /home/saulius/struct/CIF-dictionaries/cif_core.dic
dictionary named 'cif_core.dic' version 2.4.1 from 2010-06-29.

Automatic conversion script
Id: cif_fix_values 1715 2011-07-08 13:25:40Z adriana 
;
_cod_original_cell_volume 1996.6(16)
_cod_original_sg_symbol_H-M 'P 21/n'
_cod_database_code 2209694
_cod_database_fobs_code 2209694

loop_
_symmetry_equiv_pos_as_xyz
'x, y, z'
'-x+1/2, y+1/2, -z+1/2'
'-x, -y, -z'
'x-1/2, -y-1/2, z-1/2'

loop_
_atom_site_type_symbol
_atom_site_label
_atom_site_fract_x
_atom_site_fract_y
_atom_site_fract_z
_atom_site_U_iso_or_equiv
_atom_site_adp_type
_atom_site_calc_flag
_atom_site_refinement_flags
_atom_site_occupancy
_atom_site_disorder_assembly
_atom_site_disorder_group
Ni Ni1 0.27513(10) 0.22865(7) 0.41737(7) 0.0534(4) Uani d U 1 . .
Cl Cl1 0.2966(3) 0.20870(19) 0.12416(17) 0.0691(7) Uani d DU 1 . .
Cl Cl2 0.3749(3) 0.0277(2) 0.65403(19) 0.0765(8) Uani d DU 1 . .
N N1 0.2535(7) 0.0906(4) 0.3952(5) 0.085(2) Uani d U 1 . .
H H1A 0.2965 0.0776 0.3414 0.102 Uiso calc R 1 . .
H H1B 0.3023 0.0616 0.4400 0.102 Uiso calc R 1 . .
N N2 0.0920(7) 0.2547(5) 0.3447(5) 0.078(2) Uani d U 1 . .
H H2 0.1191 0.2547 0.2844 0.093 Uiso calc R 1 . .
N N3 0.3067(8) 0.3694(5) 0.4042(5) 0.073(2) Uani d U 1 . .
N N4 0.4817(6) 0.2105(4) 0.4505(4) 0.069(2) Uani d . 1 . .
H H4A 0.4992 0.2378 0.5051 0.083 Uiso calc R 1 . .
H H4B 0.4984 0.1502 0.4574 0.083 Uiso calc R 1 . .
N N5 0.1922(6) 0.2329(4) 0.5452(4) 0.070(2) Uani d . 1 . .
H H5A 0.0976 0.2370 0.5388 0.083 Uiso calc R 1 . .
H H5B 0.2104 0.1786 0.5723 0.083 Uiso calc R 1 . .
O O1 0.153(2) 0.178(2) 0.1141(18) 0.092(6) Uani d PU 0.44(4) A 1
O O2 0.302(4) 0.2993(17) 0.106(2) 0.130(7) Uani d PU 0.44(4) A 1
O O3 0.377(3) 0.165(2) 0.0593(17) 0.112(7) Uani d PU 0.44(4) A 1
O O1' 0.368(2) 0.2862(13) 0.0877(13) 0.108(5) Uani d PDU 0.56(4) A 2
O O2' 0.327(3) 0.1328(12) 0.0672(13) 0.114(6) Uani d PDU 0.56(4) A 2
O O3' 0.1498(13) 0.225(2) 0.1266(12) 0.094(5) Uani d PDU 0.56(4) A 2
O O4 0.3413(6) 0.1918(5) 0.2145(4) 0.118(2) Uani d DU 1 A .
O O5 0.4709(13) 0.0972(10) 0.6320(8) 0.142(4) Uani d PU 0.743(9) B 1
O O6 0.4428(14) -0.0327(7) 0.7138(8) 0.131(4) Uani d PU 0.743(9) B 1
O O7 0.3495(14) -0.0190(8) 0.5722(7) 0.141(4) Uani d PU 0.743(9) B 1
O O8 0.2616(11) 0.0655(8) 0.6948(8) 0.133(4) Uani d PU 0.743(9) B 1
O O5' 0.269(2) 0.0154(19) 0.5840(16) 0.110(7) Uani d PDU 0.257(9) B 2
O O6' 0.5088(18) 0.011(2) 0.626(2) 0.141(8) Uani d PDU 0.257(9) B 2
O O7' 0.334(3) -0.019(2) 0.7331(14) 0.113(7) Uani d PDU 0.257(9) B 2
O O8' 0.366(4) 0.1261(11) 0.6757(18) 0.115(7) Uani d PDU 0.257(9) B 2
C C1 0.1111(11) 0.0493(6) 0.3915(7) 0.098(3) Uani d U 1 . .
H H1C 0.1196 -0.0145 0.3735 0.118 Uiso calc R 1 . .
H H1D 0.0701 0.0510 0.4527 0.118 Uiso calc R 1 . .
C C2 0.0148(10) 0.0960(8) 0.3265(7) 0.111(3) Uani d U 1 . .
H H2A 0.0577 0.0947 0.2658 0.133 Uiso calc R 1 . .
H H2B -0.0721 0.0607 0.3228 0.133 Uiso calc R 1 . .
C C3 -0.0223(10) 0.1914(7) 0.3479(7) 0.100(3) Uani d U 1 . .
H H3A -0.0946 0.2114 0.3047 0.120 Uiso calc R 1 . .
H H3B -0.0630 0.1933 0.4093 0.120 Uiso calc R 1 . .
C C4 0.0569(9) 0.3514(7) 0.3643(6) 0.092(3) Uani d U 1 . .
H H4C -0.0144 0.3727 0.3209 0.111 Uiso calc R 1 . .
H H4D 0.0189 0.3567 0.4261 0.111 Uiso calc R 1 . .
C C5 0.1822(11) 0.4069(7) 0.3563(6) 0.097(3) Uani d U 1 . .
H H5C 0.1623 0.4673 0.3810 0.116 Uiso calc R 1 . .
H H5D 0.2044 0.4140 0.2914 0.116 Uiso calc R 1 . .
C C6 0.4351(13) 0.3893(6) 0.3442(6) 0.096(4) Uani d . 1 . .
H H6A 0.4159 0.3669 0.2823 0.115 Uiso calc R 1 . .
H H6B 0.4469 0.4553 0.3402 0.115 Uiso calc R 1 . .
C C7 0.5715(11) 0.3482(9) 0.3773(7) 0.107(4) Uani d . 1 . .
H H7A 0.6464 0.3695 0.3371 0.128 Uiso calc R 1 . .
H H7B 0.5912 0.3721 0.4386 0.128 Uiso calc R 1 . .
C C8 0.5794(10) 0.2472(7) 0.3818(6) 0.089(3) Uani d . 1 . .
H H8A 0.5565 0.2218 0.3216 0.107 Uiso calc R 1 . .
H H8B 0.6752 0.2289 0.3974 0.107 Uiso calc R 1 . .
C C9 0.3289(10) 0.4193(6) 0.4932(7) 0.089(3) Uani d . 1 . .
H H9A 0.3255 0.4846 0.4805 0.107 Uiso calc R 1 . .
H H9B 0.4235 0.4055 0.5155 0.107 Uiso calc R 1 . .
C C10 0.2266(11) 0.3990(7) 0.5692(7) 0.096(3) Uani d . 1 . .
H H10A 0.1315 0.4081 0.5456 0.116 Uiso calc R 1 . .
H H10B 0.2416 0.4432 0.6184 0.116 Uiso calc R 1 . .
C C11 0.2360(10) 0.3044(7) 0.6098(6) 0.087(3) Uani d . 1 . .
H H11A 0.3327 0.2929 0.6292 0.104 Uiso calc R 1 . .
H H11B 0.1767 0.3015 0.6642 0.104 Uiso calc R 1 . .

loop_
_atom_site_aniso_label
_atom_site_aniso_U_11
_atom_site_aniso_U_22
_atom_site_aniso_U_33
_atom_site_aniso_U_12
_atom_site_aniso_U_13
_atom_site_aniso_U_23
Ni1 0.0412(6) 0.0583(7) 0.0608(7) -0.0036(6) 0.0004(5) -0.0026(6)
Cl1 0.0592(18) 0.085(2) 0.0629(17) 0.0027(17) 0.0081(14) 0.0086(16)
Cl2 0.077(2) 0.081(2) 0.071(2) 0.0016(18) 0.0050(16) -0.0032(17)
N1 0.080(5) 0.094(5) 0.081(5) -0.015(4) 0.006(4) -0.003(4)
N2 0.054(4) 0.097(5) 0.082(4) -0.019(4) -0.012(4) -0.018(4)
N3 0.078(5) 0.076(5) 0.064(5) -0.001(4) -0.021(5) 0.002(4)
N4 0.062(5) 0.074(6) 0.072(5) 0.003(4) 0.010(4) -0.011(4)
N5 0.061(5) 0.068(5) 0.079(5) -0.010(4) -0.007(4) 0.003(5)
O1 0.052(9) 0.110(12) 0.114(10) -0.014(9) -0.009(8) 0.007(10)
O2 0.120(14) 0.107(12) 0.165(13) -0.012(11) 0.044(12) 0.023(11)
O3 0.089(12) 0.132(14) 0.117(11) -0.028(11) 0.065(10) -0.032(11)
O1' 0.080(10) 0.099(10) 0.146(10) -0.017(9) 0.062(8) 0.038(8)
O2' 0.115(12) 0.101(11) 0.127(10) -0.019(9) 0.039(9) -0.038(9)
O3' 0.044(7) 0.134(12) 0.103(8) 0.026(8) 0.009(6) 0.011(9)
O4 0.085(5) 0.187(6) 0.082(5) 0.010(4) -0.011(4) 0.036(4)
O5 0.124(9) 0.147(9) 0.154(9) -0.044(8) 0.034(7) 0.046(8)
O6 0.154(10) 0.124(8) 0.115(8) 0.032(8) 0.000(8) 0.044(7)
O7 0.171(10) 0.156(9) 0.094(7) 0.038(7) -0.032(7) -0.054(6)
O8 0.101(8) 0.113(8) 0.185(9) 0.024(7) 0.074(7) -0.038(7)
O5' 0.094(13) 0.124(13) 0.110(12) -0.021(12) -0.007(12) 0.016(12)
O6' 0.106(14) 0.142(14) 0.174(14) 0.006(13) 0.056(13) -0.009(14)
O7' 0.121(14) 0.114(13) 0.104(13) -0.026(13) 0.026(13) 0.049(12)
O8' 0.127(14) 0.109(14) 0.108(13) 0.024(13) 0.014(13) -0.016(12)
C1 0.111(7) 0.084(6) 0.100(6) -0.043(6) 0.017(6) -0.005(5)
C2 0.077(6) 0.136(7) 0.120(6) -0.045(6) 0.005(5) -0.020(6)
C3 0.070(5) 0.131(7) 0.100(6) -0.017(6) 0.005(5) -0.016(6)
C4 0.068(6) 0.121(7) 0.088(6) 0.025(6) -0.022(5) -0.001(6)
C5 0.104(7) 0.093(6) 0.093(6) 0.007(6) -0.030(6) -0.004(5)
C6 0.163(12) 0.060(7) 0.065(7) -0.038(8) -0.018(8) 0.012(6)
C7 0.086(9) 0.156(13) 0.077(8) -0.048(10) 0.018(7) -0.011(8)
C8 0.056(7) 0.124(10) 0.088(8) -0.011(7) -0.003(6) -0.029(8)
C9 0.095(9) 0.058(7) 0.114(9) 0.001(6) -0.009(7) -0.027(7)
C10 0.099(9) 0.094(9) 0.097(9) 0.005(8) 0.015(7) -0.047(7)
C11 0.093(8) 0.110(9) 0.058(7) -0.011(7) 0.008(6) -0.006(7)

loop_
_atom_type_symbol
_atom_type_description
_atom_type_scat_dispersion_real
_atom_type_scat_dispersion_imag
_atom_type_scat_source
C C 0.0033 0.0016 'International Tables Vol C Tables 4.2.6.8 and 6.1.1.4'
H H 0.0000 0.0000 'International Tables Vol C Tables 4.2.6.8 and 6.1.1.4'
N N 0.0061 0.0033 'International Tables Vol C Tables 4.2.6.8 and 6.1.1.4'
Ni Ni 0.3393 1.1124 'International Tables Vol C Tables 4.2.6.8 and 6.1.1.4'
O O 0.0106 0.0060 'International Tables Vol C Tables 4.2.6.8 and 6.1.1.4'
Cl Cl 0.1484 0.1585 'International Tables Vol C Tables 4.2.6.8 and 6.1.1.4'

loop_
_geom_angle_atom_site_label_1
_geom_angle_atom_site_label_2
_geom_angle_atom_site_label_3
_geom_angle
_geom_angle_publ_flag
N5 Ni1 N4 99.5(3) y
N5 Ni1 N1 97.8(3) y
N4 Ni1 N1 90.3(3) y
N5 Ni1 N2 97.7(3) y
N4 Ni1 N2 162.4(3) y
N1 Ni1 N2 91.0(3) y
N5 Ni1 N3 96.3(3) y
N4 Ni1 N3 90.7(3) y
N1 Ni1 N3 165.5(3) y
N2 Ni1 N3 83.8(3) y
C1 N1 Ni1 119.8(6) ?
C1 N1 H1A 107.4 ?
Ni1 N1 H1A 107.4 ?
C1 N1 H1B 107.4 ?
Ni1 N1 H1B 107.4 ?
H1A N1 H1B 106.9 ?
C3 N2 C4 116.3(8) ?
C3 N2 Ni1 120.0(6) ?
C4 N2 Ni1 105.5(5) ?
C3 N2 H2 104.4 ?
C4 N2 H2 104.4 ?
Ni1 N2 H2 104.4 ?
C5 N3 C9 109.6(7) ?
C5 N3 C6 107.4(8) ?
C9 N3 C6 106.8(7) ?
C5 N3 Ni1 107.2(6) ?
C9 N3 Ni1 114.9(5) ?
C6 N3 Ni1 110.8(5) ?
C8 N4 Ni1 113.7(5) ?
C8 N4 H4A 108.8 ?
Ni1 N4 H4A 108.8 ?
C8 N4 H4B 108.8 ?
Ni1 N4 H4B 108.8 ?
H4A N4 H4B 107.7 ?
C11 N5 Ni1 120.0(5) ?
C11 N5 H5A 107.3 ?
Ni1 N5 H5A 107.3 ?
C11 N5 H5B 107.3 ?
Ni1 N5 H5B 107.3 ?
H5A N5 H5B 106.9 ?
C2 C1 N1 113.3(8) ?
C2 C1 H1C 108.9 ?
N1 C1 H1C 108.9 ?
C2 C1 H1D 108.9 ?
N1 C1 H1D 108.9 ?
H1C C1 H1D 107.7 ?
C3 C2 C1 116.8(9) ?
C3 C2 H2A 108.1 ?
C1 C2 H2A 108.1 ?
C3 C2 H2B 108.1 ?
C1 C2 H2B 108.1 ?
H2A C2 H2B 107.3 ?
N2 C3 C2 115.3(9) ?
N2 C3 H3A 108.5 ?
C2 C3 H3A 108.5 ?
N2 C3 H3B 108.5 ?
C2 C3 H3B 108.5 ?
H3A C3 H3B 107.5 ?
C5 C4 N2 109.6(8) ?
C5 C4 H4C 109.7 ?
N2 C4 H4C 109.7 ?
C5 C4 H4D 109.7 ?
N2 C4 H4D 109.7 ?
H4C C4 H4D 108.2 ?
C4 C5 N3 114.3(8) ?
C4 C5 H5C 108.7 ?
N3 C5 H5C 108.7 ?
C4 C5 H5D 108.7 ?
N3 C5 H5D 108.7 ?
H5C C5 H5D 107.6 ?
C7 C6 N3 115.3(8) ?
C7 C6 H6A 108.4 ?
N3 C6 H6A 108.4 ?
C7 C6 H6B 108.4 ?
N3 C6 H6B 108.4 ?
H6A C6 H6B 107.5 ?
C8 C7 C6 117.1(9) ?
C8 C7 H7A 108.0 ?
C6 C7 H7A 108.0 ?
C8 C7 H7B 108.0 ?
C6 C7 H7B 108.0 ?
H7A C7 H7B 107.3 ?
N4 C8 C7 111.3(8) ?
N4 C8 H8A 109.4 ?
C7 C8 H8A 109.4 ?
N4 C8 H8B 109.4 ?
C7 C8 H8B 109.4 ?
H8A C8 H8B 108.0 ?
N3 C9 C10 116.7(8) ?
N3 C9 H9A 108.1 ?
C10 C9 H9A 108.1 ?
N3 C9 H9B 108.1 ?
C10 C9 H9B 108.1 ?
H9A C9 H9B 107.3 ?
C9 C10 C11 115.6(8) ?
C9 C10 H10A 108.4 ?
C11 C10 H10A 108.4 ?
C9 C10 H10B 108.4 ?
C11 C10 H10B 108.4 ?
H10A C10 H10B 107.4 ?
N5 C11 C10 113.0(7) ?
N5 C11 H11A 109.0 ?
C10 C11 H11A 109.0 ?
N5 C11 H11B 109.0 ?
C10 C11 H11B 109.0 ?
H11A C11 H11B 107.8 ?

loop_
_geom_bond_atom_site_label_1
_geom_bond_atom_site_label_2
_geom_bond_distance
_geom_bond_publ_flag
Ni1 N5 2.015(6) y
Ni1 N4 2.026(6) y
Ni1 N1 2.049(6) y
Ni1 N2 2.058(6) y
Ni1 N3 2.084(7) y
Cl1 O2 1.35(2) ?
Cl1 O3 1.37(2) ?
Cl1 O4 1.394(6) ?
Cl1 O3' 1.410(11) ?
Cl1 O2' 1.411(12) ?
Cl1 O1' 1.422(11) ?
Cl1 O1 1.435(19) ?
Cl2 O8 1.344(9) ?
Cl2 O6' 1.354(14) ?
Cl2 O7 1.387(9) ?
Cl2 O7' 1.389(14) ?
Cl2 O6 1.391(9) ?
Cl2 O5 1.398(10) ?
Cl2 O5' 1.432(14) ?
Cl2 O8' 1.471(14) ?
N1 C1 1.476(9) ?
N1 H1A 0.9000 ?
N1 H1B 0.9000 ?
N2 C3 1.422(10) ?
N2 C4 1.477(10) ?
N2 H2 0.9100 ?
N3 C5 1.468(10) ?
N3 C9 1.494(9) ?
N3 C6 1.524(11) ?
N4 C8 1.462(9) ?
N4 H4A 0.9000 ?
N4 H4B 0.9000 ?
N5 C11 1.459(9) ?
N5 H5A 0.9000 ?
N5 H5B 0.9000 ?
C1 C2 1.472(11) ?
C1 H1C 0.9700 ?
C1 H1D 0.9700 ?
C2 C3 1.470(11) ?
C2 H2A 0.9700 ?
C2 H2B 0.9700 ?
C3 H3A 0.9700 ?
C3 H3B 0.9700 ?
C4 C5 1.439(11) ?
C4 H4C 0.9700 ?
C4 H4D 0.9700 ?
C5 H5C 0.9700 ?
C5 H5D 0.9700 ?
C6 C7 1.500(12) ?
C6 H6A 0.9700 ?
C6 H6B 0.9700 ?
C7 C8 1.476(11) ?
C7 H7A 0.9700 ?
C7 H7B 0.9700 ?
C8 H8A 0.9700 ?
C8 H8B 0.9700 ?
C9 C10 1.498(11) ?
C9 H9A 0.9700 ?
C9 H9B 0.9700 ?
C10 C11 1.502(10) ?
C10 H10A 0.9700 ?
C10 H10B 0.9700 ?
C11 H11A 0.9700 ?
C11 H11B 0.9700 ?

loop_
_geom_hbond_atom_site_label_D
_geom_hbond_atom_site_label_H
_geom_hbond_atom_site_label_A
_geom_hbond_site_symmetry_A
_geom_hbond_distance_DH
_geom_hbond_distance_HA
_geom_hbond_distance_DA
_geom_hbond_angle_DHA
N1 H1A O4 . 0.90 2.52 3.119(9) 124.7
N1 H1B O5' . 0.90 2.22 2.95(2) 138.3
N1 H1B O7 . 0.90 2.29 3.150(13) 160.4
N2 H2 O3' . 0.91 2.34 3.24(2) 166.1
N2 H2 O4 . 0.91 2.51 3.161(10) 128.8
N2 H2 Cl1 . 0.91 2.95 3.801(8) 156.7
N4 H4A O3' 4_666 0.90 2.32 3.140(17) 151.3
N4 H4A O1 4_666 0.90 2.47 3.29(3) 152.5
N4 H4B O7 3_656 0.90 2.43 3.235(13) 148.6
N4 H4B O6' 3_656 0.90 2.64 3.42(3) 144.6
N4 H4B O5 . 0.90 2.66 3.107(12) 111.9
N5 H5A O1' 4_566 0.90 2.31 3.14(2) 153.1
N5 H5A O3 4_566 0.90 2.54 3.33(3) 146.9
N5 H5B O8' . 0.90 2.23 2.95(2) 135.9
N5 H5B O5' . 0.90 2.45 3.30(3) 158.2
N5 H5B O8 . 0.90 2.47 3.328(14) 159.6
N5 H5B Cl2 . 0.90 2.94 3.794(7) 159.0

loop_
_geom_torsion_atom_site_label_1
_geom_torsion_atom_site_label_2
_geom_torsion_atom_site_label_3
_geom_torsion_atom_site_label_4
_geom_torsion
N5 Ni1 N1 C1 63.7(7)
N4 Ni1 N1 C1 163.4(6)
N2 Ni1 N1 C1 -34.2(7)
N3 Ni1 N1 C1 -102.9(13)
N5 Ni1 N2 C3 -64.0(7)
N4 Ni1 N2 C3 128.2(9)
N1 Ni1 N2 C3 34.0(7)
N3 Ni1 N2 C3 -159.6(7)
N5 Ni1 N2 C4 69.7(6)
N4 Ni1 N2 C4 -98.1(10)
N1 Ni1 N2 C4 167.7(6)
N3 Ni1 N2 C4 -25.8(6)
N5 Ni1 N3 C5 -94.5(6)
N4 Ni1 N3 C5 165.8(6)
N1 Ni1 N3 C5 72.1(14)
N2 Ni1 N3 C5 2.6(6)
N5 Ni1 N3 C9 27.5(6)
N4 Ni1 N3 C9 -72.2(6)
N1 Ni1 N3 C9 -165.9(10)
N2 Ni1 N3 C9 124.6(6)
N5 Ni1 N3 C6 148.6(6)
N4 Ni1 N3 C6 48.9(6)
N1 Ni1 N3 C6 -44.7(14)
N2 Ni1 N3 C6 -114.3(6)
N5 Ni1 N4 C8 -152.0(6)
N1 Ni1 N4 C8 110.1(6)
N2 Ni1 N4 C8 15.8(12)
N3 Ni1 N4 C8 -55.5(6)
N4 Ni1 N5 C11 61.2(6)
N1 Ni1 N5 C11 152.8(6)
N2 Ni1 N5 C11 -115.1(6)
N3 Ni1 N5 C11 -30.6(6)
Ni1 N1 C1 C2 52.1(10)
N1 C1 C2 C3 -64.4(12)
C4 N2 C3 C2 178.9(8)
Ni1 N2 C3 C2 -52.0(11)
C1 C2 C3 N2 65.3(12)
C3 N2 C4 C5 -178.8(8)
Ni1 N2 C4 C5 45.5(9)
N2 C4 C5 N3 -47.2(11)
C9 N3 C5 C4 -102.1(10)
C6 N3 C5 C4 142.3(8)
Ni1 N3 C5 C4 23.2(10)
C5 N3 C6 C7 -174.4(8)
C9 N3 C6 C7 68.2(10)
Ni1 N3 C6 C7 -57.6(9)
N3 C6 C7 C8 62.6(12)
Ni1 N4 C8 C7 66.9(9)
C6 C7 C8 N4 -65.3(12)
C5 N3 C9 C10 72.8(10)
C6 N3 C9 C10 -171.2(8)
Ni1 N3 C9 C10 -47.9(10)
N3 C9 C10 C11 68.4(11)
Ni1 N5 C11 C10 50.8(10)
C9 C10 C11 N5 -67.6(11)
